data_7062572
loop_
_publ_author_name
'Tai, Lang'
'Sun, Sheng-Xin'
'Yue, Kai'
'Chai, Jian-Qi'
'Hou, Shuai-Tao'
'Dai, Guang-Yu'
'Yang, Chun-Long'
'Chen, Min'

_publ_section_title
;
 Novel fungicidal phenylethanol derivatives linking a trifluoromethyl
 pyrazole pharmacophore: design, synthesis, crystal structure, and biology
 evaluation
;
_journal_issue 27
_journal_name_full 'New Journal of Chemistry'
_journal_page_first 12850
_journal_page_last 12860
_journal_paper_doi 10.1039/D3NJ02234J
_journal_volume 47
_journal_year 2023
_chemical_formula_moiety 'C13 H11 F5 N2 O2'
_chemical_formula_sum 'C13 H11 F5 N2 O2'
_chemical_formula_weight 322.24
_space_group_crystal_system monoclinic
_space_group_IT_number 14
_space_group_name_Hall '-P 2yn'
_space_group_name_H-M_alt 'P 1 21/n 1'
_atom_sites_solution_hydrogens mixed
_atom_sites_solution_primary dual
_audit_creation_date 2021-11-17
_audit_creation_method
;
Olex2 1.3
(compiled 2020.11.12 svn.r5f609507 for OlexSys, GUI svn.r6408)
;
_audit_update_record
;
2023-02-27 deposited with the CCDC.	2023-06-05 downloaded from the CCDC.
;
_cell_angle_alpha 90
_cell_angle_beta 90.311(6)
_cell_angle_gamma 90
_cell_formula_units_Z 4
_cell_length_a 8.2006(5)
_cell_length_b 13.3581(8)
_cell_length_c 12.1780(8)
_cell_measurement_reflns_used 4403
_cell_measurement_temperature 150.00(10)
_cell_measurement_theta_max 28.7970
_cell_measurement_theta_min 3.3450
_cell_volume 1334.01(14)
_computing_cell_refinement 'CrysAlisPro 1.171.38.43f (Rigaku OD, 2015)'
_computing_data_collection 'CrysAlisPro 1.171.38.43f (Rigaku OD, 2015)'
_computing_data_reduction 'CrysAlisPro 1.171.38.43f (Rigaku OD, 2015)'
_computing_molecular_graphics 'Olex2 1.3 (Dolomanov et al., 2009)'
_computing_publication_material 'Olex2 1.3 (Dolomanov et al., 2009)'
_computing_structure_refinement 'SHELXL 2018/3 (Sheldrick, 2015)'
_computing_structure_solution 'SHELXT 2018/2 (Sheldrick, 2018)'
_diffrn_ambient_environment N~2~
_diffrn_ambient_temperature 150.00(10)
_diffrn_detector 'CCD plate'
_diffrn_detector_area_resol_mean 5.2684
_diffrn_detector_type AtlasS2
_diffrn_measured_fraction_theta_full 1.000
_diffrn_measured_fraction_theta_max 1.000
_diffrn_measurement_details
;
List of Runs (angles in degrees, time in seconds):

  # Type    Start    End  Width  t~exp~   \w     \q     \k     \f   Frames
#--------------------------------------------------------------------------
  1  \w    -59.00  39.00   1.00    1.35    --   12.05 -57.00 150.00   98
  2  \w    -17.00  81.00   1.00    1.35    --   12.05  77.00  60.00   98
  3  \w    -11.00  82.00   1.00    1.35    --   12.05  57.00 -60.00   93
;
_diffrn_measurement_device 'four-circle diffractometer'
_diffrn_measurement_device_type 'SuperNova, Dual, Cu at zero, AtlasS2'
_diffrn_measurement_method '\w scans'
_diffrn_orient_matrix_type 'CrysAlisPro convention (1999,Acta A55,543-557)'
_diffrn_orient_matrix_UB_11 0.0087436000
_diffrn_orient_matrix_UB_12 0.0526807000
_diffrn_orient_matrix_UB_13 -0.0053676000
_diffrn_orient_matrix_UB_21 0.0130361000
_diffrn_orient_matrix_UB_22 0.0040897000
_diffrn_orient_matrix_UB_23 0.0574529000
_diffrn_orient_matrix_UB_31 0.0849679000
_diffrn_orient_matrix_UB_32 -0.0060068000
_diffrn_orient_matrix_UB_33 -0.0077273000
_diffrn_radiation_monochromator mirror
_diffrn_radiation_probe x-ray
_diffrn_radiation_type 'Mo K\a'
_diffrn_radiation_wavelength 0.71073
_diffrn_reflns_av_R_equivalents 0.0259
_diffrn_reflns_av_unetI/netI 0.0237
_diffrn_reflns_Laue_measured_fraction_full 1.000
_diffrn_reflns_Laue_measured_fraction_max 1.000
_diffrn_reflns_limit_h_max 9
_diffrn_reflns_limit_h_min -9
_diffrn_reflns_limit_k_max 14
_diffrn_reflns_limit_k_min -15
_diffrn_reflns_limit_l_max 14
_diffrn_reflns_limit_l_min -13
_diffrn_reflns_number 8513
_diffrn_reflns_point_group_measured_fraction_full 1.000
_diffrn_reflns_point_group_measured_fraction_max 1.000
_diffrn_reflns_theta_full 24.999
_diffrn_reflns_theta_max 24.999
_diffrn_reflns_theta_min 2.263
_diffrn_source 'micro-focus sealed X-ray tube'
_diffrn_source_type 'SuperNova (Mo) X-ray Source'
_exptl_absorpt_coefficient_mu 0.155
_exptl_absorpt_correction_T_max 1.00000
_exptl_absorpt_correction_T_min 0.70445
_exptl_absorpt_correction_type multi-scan
_exptl_absorpt_process_details
;
CrysAlisPro 1.171.38.43f (Rigaku Oxford Diffraction, 2015)
Empirical absorption correction using spherical harmonics,
 implemented in SCALE3 ABSPACK scaling algorithm.
;
_exptl_crystal_colour colourless
_exptl_crystal_colour_primary colourless
_exptl_crystal_density_diffrn 1.604
_exptl_crystal_description block
_exptl_crystal_F_000 656
_exptl_crystal_size_max 0.15
_exptl_crystal_size_mid 0.13
_exptl_crystal_size_min 0.12
_refine_diff_density_max 0.406
_refine_diff_density_min -0.331
_refine_diff_density_rms 0.051
_refine_ls_extinction_method none
_refine_ls_goodness_of_fit_ref 1.043
_refine_ls_hydrogen_treatment mixed
_refine_ls_matrix_type full
_refine_ls_number_parameters 205
_refine_ls_number_reflns 2358
_refine_ls_number_restraints 0
_refine_ls_restrained_S_all 1.043
_refine_ls_R_factor_all 0.0511
_refine_ls_R_factor_gt 0.0443
_refine_ls_shift/su_max 0.004
_refine_ls_shift/su_mean 0.000
_refine_ls_structure_factor_coef Fsqd
_refine_ls_weighting_details 'w=1/[\s^2^(Fo^2^)+(0.0445P)^2^+1.1353P] where P=(Fo^2^+2Fc^2^)/3'
_refine_ls_weighting_scheme calc
_refine_ls_wR_factor_gt 0.1053
_refine_ls_wR_factor_ref 0.1103
_reflns_Friedel_coverage 0.000
_reflns_number_gt 2054
_reflns_number_total 2358
_reflns_threshold_expression 'I > 2\s(I)'
_cod_data_source_file d3nj02234j2.cif
_cod_data_source_block 0127
_cod_database_code 7062572
_shelx_shelxl_version_number 2018/3
_shelx_space_group_comment
;
The symmetry employed for this shelxl refinement is uniquely defined
by the following loop, which should always be used as a source of
symmetry information in preference to the above space-group names.
They are only intended as comments.
;
_reflns_odcompleteness_completeness 99.93
_reflns_odcompleteness_iscentric 1
_reflns_odcompleteness_theta 26.32
_olex2_refinement_description
;
1. Fixed Uiso
 At 1.2 times of:
  All C(H) groups, All C(H,H) groups
 At 1.5 times of:
  All C(H,H,H) groups, All O(H) groups
2.a Ternary CH refined with riding coordinates:
 C5(H5)
2.b Secondary CH2 refined with riding coordinates:
 C4(H4A,H4B)
2.c Aromatic/amide H refined with riding coordinates:
 C8(H8), C10(H10), C11(H11)
2.d Idealised Me refined as rotating group:
 C12(H12A,H12B,H12C)
2.e Idealised tetrahedral OH refined as rotating group:
 O2(H2)
;
_olex2_date_sample_data_collection 2021-11-17
_olex2_submission_special_instructions 'No special instructions were received'
_oxdiff_exptl_absorpt_empirical_details
;
Empirical correction (ABSPACK) includes:
- Absorption correction using spherical harmonics
- Frame scaling
;
_oxdiff_exptl_absorpt_empirical_full_max 1.215
_oxdiff_exptl_absorpt_empirical_full_min 0.721

loop_
_space_group_symop_operation_xyz
'x, y, z'
'-x+1/2, y+1/2, -z+1/2'
'-x, -y, -z'
'x-1/2, -y-1/2, z-1/2'

loop_
_atom_site_label
_atom_site_type_symbol
_atom_site_fract_x
_atom_site_fract_y
_atom_site_fract_z
_atom_site_U_iso_or_equiv
_atom_site_adp_type
_atom_site_occupancy
_atom_site_site_symmetry_order
_atom_site_calc_flag
_atom_site_refinement_flags_posn
_atom_site_refinement_flags_adp
_atom_site_refinement_flags_occupancy
_atom_site_disorder_assembly
_atom_site_disorder_group
F1 F 0.3474(2) 0.02272(11) 0.62434(14) 0.0695(5) Uani 1 1 d . . . . .
F2 F 0.11967(18) 0.06996(11) 0.55940(18) 0.0710(6) Uani 1 1 d . . . . .
F3 F 0.3281(3) 0.07527(12) 0.46108(14) 0.0704(5) Uani 1 1 d . . . . .
F4 F 0.33654(16) 0.80482(9) 0.53060(11) 0.0398(4) Uani 1 1 d . . . . .
F5 F 0.09196(19) 0.86515(11) 0.19011(11) 0.0502(4) Uani 1 1 d . . . . .
O1 O 0.33195(19) 0.45696(10) 0.61317(12) 0.0325(4) Uani 1 1 d . . . . .
O2 O 0.06720(17) 0.59923(11) 0.60789(11) 0.0282(3) Uani 1 1 d . . . . .
H2 H 0.076746 0.628853 0.666549 0.042 Uiso 1 1 calc R U . . .
N1 N 0.3836(2) 0.21032(13) 0.69645(14) 0.0276(4) Uani 1 1 d . . . . .
N2 N 0.3949(2) 0.31170(12) 0.70409(13) 0.0256(4) Uani 1 1 d . . . . .
C1 C 0.3313(2) 0.35671(15) 0.61439(16) 0.0250(4) Uani 1 1 d . . . . .
C2 C 0.2760(3) 0.28378(16) 0.54404(18) 0.0282(5) Uani 1 1 d . . . . .
H2A H 0.226(3) 0.2917(17) 0.476(2) 0.032(6) Uiso 1 1 d . . . . .
C3 C 0.3114(2) 0.19508(15) 0.59998(16) 0.0265(5) Uani 1 1 d . . . . .
C4 C 0.2705(3) 0.50407(15) 0.51424(16) 0.0275(5) Uani 1 1 d . . . . .
H4A H 0.179963 0.466077 0.484078 0.033 Uiso 1 1 calc R U . . .
H4B H 0.355510 0.508185 0.459347 0.033 Uiso 1 1 calc R U . . .
C5 C 0.2152(2) 0.60775(15) 0.54747(16) 0.0242(4) Uani 1 1 d . . . . .
H5 H 0.298858 0.638249 0.594479 0.029 Uiso 1 1 calc R U . . .
C6 C 0.1880(2) 0.67366(15) 0.44749(16) 0.0234(4) Uani 1 1 d . . . . .
C7 C 0.2471(2) 0.77029(15) 0.44420(17) 0.0266(5) Uani 1 1 d . . . . .
C8 C 0.2190(3) 0.83591(16) 0.35929(18) 0.0326(5) Uani 1 1 d . . . . .
H8 H 0.261357 0.900496 0.359678 0.039 Uiso 1 1 calc R U . . .
C9 C 0.1253(3) 0.80105(16) 0.27400(17) 0.0320(5) Uani 1 1 d . . . . .
C10 C 0.0637(3) 0.70564(17) 0.26960(17) 0.0326(5) Uani 1 1 d . . . . .
H10 H 0.002361 0.684130 0.209621 0.039 Uiso 1 1 calc R U . . .
C11 C 0.0956(2) 0.64225(16) 0.35726(16) 0.0282(5) Uani 1 1 d . . . . .
H11 H 0.054527 0.577363 0.355923 0.034 Uiso 1 1 calc R U . . .
C12 C 0.4802(3) 0.35855(17) 0.79526(18) 0.0346(5) Uani 1 1 d . . . . .
H12A H 0.441323 0.331163 0.863128 0.052 Uiso 1 1 calc R U . . .
H12B H 0.460720 0.429401 0.793995 0.052 Uiso 1 1 calc R U . . .
H12C H 0.595093 0.346077 0.788978 0.052 Uiso 1 1 calc R U . . .
C13 C 0.2778(3) 0.09123(16) 0.56305(19) 0.0329(5) Uani 1 1 d . . . . .

loop_
_atom_site_aniso_label
_atom_site_aniso_U_11
_atom_site_aniso_U_22
_atom_site_aniso_U_33
_atom_site_aniso_U_23
_atom_site_aniso_U_13
_atom_site_aniso_U_12
F1 0.1041(14) 0.0266(8) 0.0775(12) 0.0010(7) -0.0354(10) 0.0117(8)
F2 0.0418(9) 0.0418(9) 0.1296(17) -0.0145(10) 0.0052(9) -0.0108(7)
F3 0.1113(14) 0.0472(9) 0.0531(10) -0.0205(8) 0.0259(9) -0.0231(9)
F4 0.0485(8) 0.0291(7) 0.0416(8) -0.0026(6) -0.0145(6) -0.0096(6)
F5 0.0665(10) 0.0470(8) 0.0373(8) 0.0217(7) 0.0007(7) 0.0105(7)
O1 0.0441(9) 0.0234(8) 0.0298(8) 0.0034(6) -0.0127(7) 0.0016(6)
O2 0.0313(8) 0.0330(8) 0.0202(7) -0.0044(6) 0.0001(6) -0.0041(6)
N1 0.0305(9) 0.0249(9) 0.0275(9) 0.0044(7) 0.0024(7) 0.0036(7)
N2 0.0294(9) 0.0240(9) 0.0233(9) 0.0024(7) -0.0026(7) 0.0032(7)
C1 0.0250(10) 0.0245(10) 0.0254(10) 0.0041(8) -0.0001(8) 0.0036(8)
C2 0.0317(11) 0.0279(11) 0.0249(11) 0.0028(9) -0.0032(9) 0.0015(9)
C3 0.0257(10) 0.0290(11) 0.0248(11) 0.0021(8) 0.0027(8) 0.0018(8)
C4 0.0336(11) 0.0260(11) 0.0228(10) 0.0037(8) -0.0045(9) 0.0023(9)
C5 0.0260(10) 0.0240(10) 0.0225(10) -0.0005(8) -0.0042(8) -0.0040(8)
C6 0.0219(9) 0.0246(10) 0.0236(10) 0.0005(8) 0.0001(8) 0.0024(8)
C7 0.0258(10) 0.0253(11) 0.0286(11) -0.0024(8) -0.0010(8) 0.0013(8)
C8 0.0363(12) 0.0224(10) 0.0391(13) 0.0049(9) 0.0062(10) 0.0017(9)
C9 0.0359(12) 0.0340(12) 0.0262(11) 0.0106(9) 0.0056(9) 0.0095(9)
C10 0.0354(12) 0.0400(13) 0.0224(11) 0.0015(9) -0.0039(9) 0.0033(10)
C11 0.0312(11) 0.0271(11) 0.0263(11) 0.0013(9) -0.0018(9) -0.0025(9)
C12 0.0411(13) 0.0331(12) 0.0294(11) -0.0003(9) -0.0097(10) 0.0031(10)
C13 0.0360(12) 0.0275(11) 0.0354(12) 0.0025(9) 0.0011(10) 0.0017(9)

loop_
_atom_type_symbol
_atom_type_description
_atom_type_scat_dispersion_real
_atom_type_scat_dispersion_imag
_atom_type_scat_source
C C 0.0033 0.0016 'International Tables Vol C Tables 4.2.6.8 and 6.1.1.4'
H H 0.0000 0.0000 'International Tables Vol C Tables 4.2.6.8 and 6.1.1.4'
F F 0.0171 0.0103 'International Tables Vol C Tables 4.2.6.8 and 6.1.1.4'
N N 0.0061 0.0033 'International Tables Vol C Tables 4.2.6.8 and 6.1.1.4'
O O 0.0106 0.0060 'International Tables Vol C Tables 4.2.6.8 and 6.1.1.4'

loop_
_geom_angle_atom_site_label_1
_geom_angle_atom_site_label_2
_geom_angle_atom_site_label_3
_geom_angle
_geom_angle_site_symmetry_1
_geom_angle_site_symmetry_3
_geom_angle_publ_flag
C1 O1 C4 116.27(15) . . ?
C5 O2 H2 109.5 . . ?
C3 N1 N2 104.06(16) . . ?
N1 N2 C12 120.94(16) . . ?
C1 N2 N1 111.23(16) . . ?
C1 N2 C12 127.59(17) . . ?
O1 C1 N2 116.94(17) . . ?
O1 C1 C2 134.75(18) . . ?
N2 C1 C2 108.30(18) . . ?
C1 C2 H2A 128.2(15) . . ?
C1 C2 C3 103.33(18) . . ?
C3 C2 H2A 128.4(15) . . ?
N1 C3 C2 113.07(18) . . ?
N1 C3 C13 119.51(18) . . ?
C2 C3 C13 127.42(19) . . ?
O1 C4 H4A 110.5 . . ?
O1 C4 H4B 110.5 . . ?
O1 C4 C5 106.20(15) . . ?
H4A C4 H4B 108.7 . . ?
C5 C4 H4A 110.5 . . ?
C5 C4 H4B 110.5 . . ?
O2 C5 C4 108.78(16) . . ?
O2 C5 H5 109.1 . . ?
O2 C5 C6 109.78(15) . . ?
C4 C5 H5 109.1 . . ?
C4 C5 C6 111.06(16) . . ?
C6 C5 H5 109.1 . . ?
C7 C6 C5 121.07(17) . . ?
C7 C6 C11 116.58(18) . . ?
C11 C6 C5 122.26(18) . . ?
F4 C7 C6 118.87(18) . . ?
F4 C7 C8 116.95(18) . . ?
C8 C7 C6 124.17(19) . . ?
C7 C8 H8 121.8 . . ?
C9 C8 C7 116.4(2) . . ?
C9 C8 H8 121.8 . . ?
F5 C9 C8 117.7(2) . . ?
F5 C9 C10 118.9(2) . . ?
C8 C9 C10 123.38(19) . . ?
C9 C10 H10 121.0 . . ?
C9 C10 C11 117.99(19) . . ?
C11 C10 H10 121.0 . . ?
C6 C11 H11 119.3 . . ?
C10 C11 C6 121.5(2) . . ?
C10 C11 H11 119.3 . . ?
N2 C12 H12A 109.5 . . ?
N2 C12 H12B 109.5 . . ?
N2 C12 H12C 109.5 . . ?
H12A C12 H12B 109.5 . . ?
H12A C12 H12C 109.5 . . ?
H12B C12 H12C 109.5 . . ?
F1 C13 F2 106.98(19) . . ?
F1 C13 F3 106.5(2) . . ?
F1 C13 C3 113.62(18) . . ?
F2 C13 F3 104.0(2) . . ?
F2 C13 C3 112.96(18) . . ?
F3 C13 C3 112.05(18) . . ?

loop_
_geom_bond_atom_site_label_1
_geom_bond_atom_site_label_2
_geom_bond_distance
_geom_bond_site_symmetry_2
_geom_bond_publ_flag
F1 C13 1.310(3) . ?
F2 C13 1.328(3) . ?
F3 C13 1.328(3) . ?
F4 C7 1.360(2) . ?
F5 C9 1.360(2) . ?
O1 C1 1.339(2) . ?
O1 C4 1.447(2) . ?
O2 H2 0.8200 . ?
O2 C5 1.427(2) . ?
N1 N2 1.361(2) . ?
N1 C3 1.329(3) . ?
N2 C1 1.349(2) . ?
N2 C12 1.451(3) . ?
C1 C2 1.373(3) . ?
C2 H2A 0.93(2) . ?
C2 C3 1.396(3) . ?
C3 C13 1.484(3) . ?
C4 H4A 0.9700 . ?
C4 H4B 0.9700 . ?
C4 C5 1.513(3) . ?
C5 H5 0.9800 . ?
C5 C6 1.518(3) . ?
C6 C7 1.379(3) . ?
C6 C11 1.396(3) . ?
C7 C8 1.374(3) . ?
C8 H8 0.9300 . ?
C8 C9 1.370(3) . ?
C9 C10 1.372(3) . ?
C10 H10 0.9300 . ?
C10 C11 1.386(3) . ?
C11 H11 0.9300 . ?
C12 H12A 0.9600 . ?
C12 H12B 0.9600 . ?
C12 H12C 0.9600 . ?

loop_
_geom_torsion_atom_site_label_1
_geom_torsion_atom_site_label_2
_geom_torsion_atom_site_label_3
_geom_torsion_atom_site_label_4
_geom_torsion
_geom_torsion_site_symmetry_1
_geom_torsion_site_symmetry_2
_geom_torsion_site_symmetry_3
_geom_torsion_site_symmetry_4
_geom_torsion_publ_flag
F4 C7 C8 C9 -178.42(18) . . . . ?
F5 C9 C10 C11 -178.38(19) . . . . ?
O1 C1 C2 C3 -178.1(2) . . . . ?
O1 C4 C5 O2 -73.35(19) . . . . ?
O1 C4 C5 C6 165.73(15) . . . . ?
O2 C5 C6 C7 105.4(2) . . . . ?
O2 C5 C6 C11 -71.1(2) . . . . ?
N1 N2 C1 O1 178.58(17) . . . . ?
N1 N2 C1 C2 -0.2(2) . . . . ?
N1 C3 C13 F1 -10.0(3) . . . . ?
N1 C3 C13 F2 112.1(2) . . . . ?
N1 C3 C13 F3 -130.8(2) . . . . ?
N2 N1 C3 C2 0.3(2) . . . . ?
N2 N1 C3 C13 -179.84(18) . . . . ?
N2 C1 C2 C3 0.4(2) . . . . ?
C1 O1 C4 C5 156.13(17) . . . . ?
C1 C2 C3 N1 -0.5(2) . . . . ?
C1 C2 C3 C13 179.7(2) . . . . ?
C2 C3 C13 F1 169.7(2) . . . . ?
C2 C3 C13 F2 -68.1(3) . . . . ?
C2 C3 C13 F3 49.0(3) . . . . ?
C3 N1 N2 C1 -0.1(2) . . . . ?
C3 N1 N2 C12 -174.84(18) . . . . ?
C4 O1 C1 N2 177.13(17) . . . . ?
C4 O1 C1 C2 -4.5(3) . . . . ?
C4 C5 C6 C7 -134.2(2) . . . . ?
C4 C5 C6 C11 49.3(3) . . . . ?
C5 C6 C7 F4 2.7(3) . . . . ?
C5 C6 C7 C8 -176.07(19) . . . . ?
C5 C6 C11 C10 175.97(19) . . . . ?
C6 C7 C8 C9 0.4(3) . . . . ?
C7 C6 C11 C10 -0.7(3) . . . . ?
C7 C8 C9 F5 178.34(18) . . . . ?
C7 C8 C9 C10 -1.4(3) . . . . ?
C8 C9 C10 C11 1.3(3) . . . . ?
C9 C10 C11 C6 -0.2(3) . . . . ?
C11 C6 C7 F4 179.39(18) . . . . ?
C11 C6 C7 C8 0.6(3) . . . . ?
C12 N2 C1 O1 -7.1(3) . . . . ?
C12 N2 C1 C2 174.1(2) . . . . ?
